data_4334953
loop_
_publ_author_name
'Lars-Arne Schaper'
'Lilian Graser'
'Xuhui Wei'
'Rui Zhong'
'Karl \"Ofele'
'Alexander P\"othig'
'Mirza Cokoja'
'Bettina Bechlars'
'Wolfgang A. Herrmann'
'Fritz E. K\"uhn'

_publ_contact_author_address
;
       Department Chemie,
       Lehrstuhl f\"ur Anorganische Chemie,
       Technische Universit\"at M\"unchen,
       Lichtenbergstrasse 4,
       D-85747 Garching bei M\"unchen,
       Germany.
;
_publ_contact_author_email alexander.poethig@tum.de
_publ_contact_author_fax '+49(0)89 289 13473'
_publ_contact_author_name
;
       Alexander Poethig
;
_publ_contact_author_phone '+49(0)89 289 13133'
_publ_section_title
;
 Exploring the Scope of a Novel Ligand Class: Synthesis and Catalytic
 Examination of Metal Complexes with 'Normal' 1,2,3-Triazolylidene Ligands
;
_journal_name_full 'Inorganic Chemistry'
_journal_page_first 6142
_journal_page_last 6152
_journal_paper_doi 10.1021/ic400533u
_journal_volume 52
_journal_year 2013
_chemical_formula_moiety 'C29 H35 Cl N3 Rh'
_chemical_formula_sum 'C29 H35 Cl N3 Rh'
_chemical_formula_weight 563.96
_space_group_IT_number 14
_symmetry_cell_setting monoclinic
_symmetry_Int_Tables_number 14
_symmetry_space_group_name_Hall '-P 2ybc'
_symmetry_space_group_name_H-M 'P 1 21/c 1'
_atom_sites_solution_hydrogens geom
_atom_sites_solution_primary direct
_atom_sites_solution_secondary difmap
_cell_angle_alpha 90
_cell_angle_beta 98.846(2)
_cell_angle_gamma 90
_cell_formula_units_Z 4
_cell_length_a 10.1793(3)
_cell_length_b 19.8096(7)
_cell_length_c 13.1890(5)
_cell_measurement_reflns_used 9106
_cell_measurement_temperature 173
_cell_measurement_theta_max 26.3336
_cell_measurement_theta_min 2.5829
_cell_volume 2627.90(16)
_computing_cell_refinement 'SAINT (Bruker, 2008b)'
_computing_data_collection 'APEX II Control Software (Bruker, 2008a)'
_computing_data_reduction 'SAINT (Bruker, 2008b)'
_computing_molecular_graphics 'PLATON (Spek, 2011)'
_computing_publication_material 'PLATON (Spek, 2011), enCIFer (Allen, 2004)'
_computing_structure_refinement 'SHELXL97 (Sheldrick, 1997), SHELXLE (Huebschle, 2011)'
_computing_structure_solution 'SHELXS97 (Sheldrick, 1997)'
_diffrn_ambient_temperature 173
_diffrn_detector ' CCD plate '
_diffrn_detector_area_resol_mean 16
_diffrn_measured_fraction_theta_full 0.998
_diffrn_measured_fraction_theta_max 0.998
_diffrn_measurement_device ' \k-geometry diffractometer '
_diffrn_measurement_device_type ' Bruker APEX-II CCD '
_diffrn_measurement_method ' phi- and omega-rotation '
_diffrn_radiation_monochromator graphite
_diffrn_radiation_probe x-ray
_diffrn_radiation_source 'fine-focus sealed-tube'
_diffrn_radiation_type MoK\a
_diffrn_radiation_wavelength 0.71073
_diffrn_reflns_av_R_equivalents 0.0369
_diffrn_reflns_av_sigmaI/netI 0.0199
_diffrn_reflns_limit_h_max 12
_diffrn_reflns_limit_h_min -12
_diffrn_reflns_limit_k_max 22
_diffrn_reflns_limit_k_min -24
_diffrn_reflns_limit_l_max 16
_diffrn_reflns_limit_l_min -15
_diffrn_reflns_number 50409
_diffrn_reflns_reduction_process
;
;
_diffrn_reflns_theta_full 26.34
_diffrn_reflns_theta_max 26.34
_diffrn_reflns_theta_min 2.02
_exptl_absorpt_coefficient_mu 0.774
_exptl_absorpt_correction_T_max 0.962
_exptl_absorpt_correction_T_min 0.861
_exptl_absorpt_correction_type multi-scan
_exptl_absorpt_process_details 'SADABS, Bruker, 2008b'
_exptl_crystal_colour red
_exptl_crystal_density_diffrn 1.426
_exptl_crystal_density_method 'Not Measured'
_exptl_crystal_description fragment
_exptl_crystal_F_000 1168
_exptl_crystal_size_max 0.200
_exptl_crystal_size_mid 0.200
_exptl_crystal_size_min 0.050
_refine_diff_density_max 0.403
_refine_diff_density_min -0.402
_refine_diff_density_rms 0.058
_refine_ls_extinction_method none
_refine_ls_goodness_of_fit_ref 0.989
_refine_ls_hydrogen_treatment constr
_refine_ls_matrix_type full
_refine_ls_number_parameters 308
_refine_ls_number_reflns 5347
_refine_ls_number_restraints 0
_refine_ls_restrained_S_all 0.989
_refine_ls_R_factor_all 0.0288
_refine_ls_R_factor_gt 0.0220
_refine_ls_shift/su_max 0.007
_refine_ls_shift/su_mean 0.000
_refine_ls_structure_factor_coef Fsqd
_refine_ls_weighting_details 'calc w=1/[\s^2^(Fo^2^)+(0.0461P)^2^+0.7796P] where P=(Fo^2^+2Fc^2^)/3'
_refine_ls_weighting_scheme calc
_refine_ls_wR_factor_gt 0.0623
_refine_ls_wR_factor_ref 0.0665
_reflns_number_gt 4683
_reflns_number_total 5347
_reflns_threshold_expression I>2\s(I)
_cod_data_source_file ic400533u_si_004.cif
_cod_data_source_block Compound_B2
_cod_original_sg_symbol_H-M 'P 21/c'
_cod_database_code 4334953

loop_
_symmetry_equiv_pos_site_id
_symmetry_equiv_pos_as_xyz
1 x,y,z
2 -x,1/2+y,1/2-z
3 -x,-y,-z
4 x,1/2-y,1/2+z

loop_
_atom_site_aniso_label
_atom_site_aniso_U_11
_atom_site_aniso_U_22
_atom_site_aniso_U_33
_atom_site_aniso_U_23
_atom_site_aniso_U_13
_atom_site_aniso_U_12
Rh1 0.0142(1) 0.0165(1) 0.0169(1) -0.0006(1) 0.0019(1) -0.0001(1)
Cl1 0.0303(2) 0.0291(3) 0.0232(2) -0.0057(2) 0.0082(2) 0.0024(2)
N1 0.0155(6) 0.0182(8) 0.0194(7) 0.0017(6) 0.0011(5) 0.0000(6)
N2 0.0159(7) 0.0225(8) 0.0278(8) 0.0086(7) -0.0002(6) -0.0023(6)
N3 0.0185(7) 0.0221(9) 0.0254(8) 0.0072(7) 0.0011(6) 0.0005(6)
C1 0.0194(8) 0.0172(9) 0.0168(8) -0.0002(7) 0.0039(6) 0.0006(7)
C2 0.0177(8) 0.0198(9) 0.0173(9) 0.0003(7) 0.0040(6) 0.0001(7)
C3 0.0208(8) 0.0187(10) 0.0169(9) 0.0014(7) 0.0052(7) 0.0024(7)
C4 0.0210(8) 0.0216(10) 0.0250(10) 0.0025(8) -0.0009(7) -0.0001(7)
C5 0.0295(9) 0.0194(10) 0.0284(10) 0.0033(8) 0.0052(8) -0.0024(8)
C6 0.0291(9) 0.0229(10) 0.0244(10) 0.0053(8) 0.0064(8) 0.0079(8)
C7 0.0206(8) 0.0315(11) 0.0254(10) 0.0049(8) 0.0012(7) 0.0062(8)
C8 0.0187(8) 0.0251(11) 0.0242(9) 0.0022(8) 0.0038(7) -0.0006(7)
C9 0.0412(12) 0.0367(13) 0.0425(13) 0.0190(11) 0.0050(10) 0.0083(10)
C10 0.0160(7) 0.0187(10) 0.0227(9) 0.0052(7) 0.0004(7) -0.0011(7)
C11 0.0272(9) 0.0269(11) 0.0251(10) -0.0007(8) 0.0038(8) -0.0011(8)
C12 0.0362(11) 0.0209(11) 0.0372(12) -0.0036(9) -0.0009(9) -0.0063(8)
C13 0.0278(9) 0.0274(11) 0.0372(12) 0.0096(9) -0.0007(8) -0.0098(8)
C14 0.0256(9) 0.0373(12) 0.0271(11) 0.0050(9) 0.0082(8) -0.0029(8)
C15 0.0222(8) 0.0214(10) 0.0268(10) -0.0009(8) 0.0025(7) 0.0001(7)
C16 0.0180(8) 0.0199(10) 0.0203(9) 0.0035(7) -0.0003(6) 0.0025(7)
C17 0.0286(9) 0.0265(11) 0.0221(10) 0.0013(8) 0.0010(7) 0.0077(8)
C18 0.0341(10) 0.0384(13) 0.0223(10) 0.0024(9) -0.0034(8) 0.0101(9)
C19 0.0384(11) 0.0365(13) 0.0301(11) 0.0069(9) -0.0011(9) 0.0151(10)
C20 0.0376(11) 0.0298(12) 0.0319(12) 0.0030(9) 0.0026(9) 0.0164(9)
C21 0.0343(10) 0.0249(11) 0.0233(10) 0.0009(8) 0.0006(8) 0.0084(8)
C22 0.0292(9) 0.0238(11) 0.0278(10) -0.0100(8) 0.0095(8) -0.0041(8)
C23 0.0283(9) 0.0344(11) 0.0154(9) -0.0072(8) 0.0034(7) -0.0059(8)
C24 0.0412(11) 0.0431(14) 0.0246(11) 0.0025(10) 0.0099(9) -0.0080(10)
C25 0.0355(10) 0.0296(12) 0.0347(11) 0.0047(9) 0.0106(9) -0.0064(9)
C26 0.0189(8) 0.0211(10) 0.0280(10) -0.0037(8) 0.0031(7) -0.0062(7)
C27 0.0140(8) 0.0291(11) 0.0251(10) -0.0049(8) -0.0006(7) -0.0029(7)
C28 0.0218(9) 0.0415(13) 0.0349(11) -0.0052(10) 0.0011(8) 0.0091(9)
C29 0.0344(11) 0.0309(12) 0.0432(13) -0.0082(10) 0.0107(9) 0.0090(9)

loop_
_atom_site_label
_atom_site_type_symbol
_atom_site_thermal_displace_type
_atom_site_fract_x
_atom_site_fract_y
_atom_site_fract_z
_atom_site_occupancy
_atom_site_U_iso_or_equiv
_atom_site_calc_flag
_atom_site_refinement_flags
Rh1 Rh Uani 0.82948(1) 0.11343(1) 0.20637(1) 1.000 0.0159(1) d .
Cl1 Cl Uani 0.79189(4) 0.15683(3) 0.36835(3) 1.000 0.0271(1) d .
N1 N Uani 0.62075(13) 0.01194(8) 0.23632(11) 1.000 0.0179(4) d .
N2 N Uani 0.48951(14) -0.00537(8) 0.20782(12) 1.000 0.0224(4) d .
N3 N Uani 0.42869(14) 0.04044(8) 0.14416(12) 1.000 0.0222(5) d .
C1 C Uani 0.64718(16) 0.06956(9) 0.18880(13) 1.000 0.0177(5) d .
C2 C Uani 0.52096(16) 0.08653(9) 0.13080(13) 1.000 0.0181(5) d .
C3 C Uani 0.48514(17) 0.14561(9) 0.06451(13) 1.000 0.0186(5) d .
C4 C Uani 0.57536(17) 0.19777(10) 0.05878(14) 1.000 0.0230(5) d .
C5 C Uani 0.54435(19) 0.25180(10) -0.00765(15) 1.000 0.0257(6) d .
C6 C Uani 0.42082(18) 0.25614(10) -0.06979(15) 1.000 0.0252(6) d .
C7 C Uani 0.32850(17) 0.20529(10) -0.06104(15) 1.000 0.0261(6) d .
C8 C Uani 0.35972(17) 0.15051(10) 0.00371(14) 1.000 0.0226(5) d .
C9 C Uani 0.3905(2) 0.31340(12) -0.14552(18) 1.000 0.0403(7) d .
C10 C Uani 0.41673(16) -0.05979(9) 0.24598(14) 1.000 0.0194(5) d .
C11 C Uani 0.40258(19) -0.11994(10) 0.19246(16) 1.000 0.0264(6) d .
C12 C Uani 0.32449(19) -0.17041(11) 0.22593(16) 1.000 0.0321(7) d .
C13 C Uani 0.26204(19) -0.15925(11) 0.31021(16) 1.000 0.0314(6) d .
C14 C Uani 0.27675(19) -0.09886(11) 0.36325(16) 1.000 0.0296(6) d .
C15 C Uani 0.35538(17) -0.04822(10) 0.33081(15) 1.000 0.0236(5) d .
C16 C Uani 0.71976(17) -0.02724(9) 0.30792(13) 1.000 0.0197(5) d .
C17 C Uani 0.69060(19) -0.02893(10) 0.41750(14) 1.000 0.0260(6) d .
C18 C Uani 0.8133(2) -0.05861(11) 0.48558(15) 1.000 0.0324(6) d .
C19 C Uani 0.8487(2) -0.12820(12) 0.44908(17) 1.000 0.0357(7) d .
C20 C Uani 0.8690(2) -0.12660(11) 0.33665(17) 1.000 0.0334(7) d .
C21 C Uani 0.7475(2) -0.09684(10) 0.26839(15) 1.000 0.0279(6) d .
C22 C Uani 0.89811(19) 0.03940(10) 0.11286(15) 1.000 0.0264(6) d .
C23 C Uani 0.85359(19) 0.09512(11) 0.05129(14) 1.000 0.0260(6) d .
C24 C Uani 0.9478(2) 0.14446(12) 0.01052(16) 1.000 0.0358(7) d .
C25 C Uani 0.9897(2) 0.20360(11) 0.08263(16) 1.000 0.0327(6) d .
C26 C Uani 0.98579(17) 0.18814(10) 0.19429(14) 1.000 0.0227(5) d .
C27 C Uani 1.04418(17) 0.13293(10) 0.24685(15) 1.000 0.0231(6) d .
C28 C Uani 1.12495(19) 0.08137(12) 0.19835(17) 1.000 0.0331(6) d .
C29 C Uani 1.0418(2) 0.02136(11) 0.15315(18) 1.000 0.0357(7) d .
H4 H Uiso 0.65970 0.19640 0.10110 1.000 0.0280 c R
H5 H Uiso 0.60830 0.28640 -0.01080 1.000 0.0310 c R
H7 H Uiso 0.24230 0.20820 -0.10030 1.000 0.0310 c R
H8 H Uiso 0.29560 0.11600 0.00690 1.000 0.0270 c R
H9A H Uiso 0.46380 0.34590 -0.13580 0.500 0.0600 c RP
H9B H Uiso 0.30820 0.33590 -0.13420 0.500 0.0600 c RP
H9C H Uiso 0.37970 0.29550 -0.21560 0.500 0.0600 c RP
H9D H Uiso 0.30400 0.30560 -0.18790 0.500 0.0600 c RP
H9E H Uiso 0.45960 0.31570 -0.18950 0.500 0.0600 c RP
H9F H Uiso 0.38810 0.35600 -0.10820 0.500 0.0600 c RP
H11 H Uiso 0.44520 -0.12670 0.13410 1.000 0.0320 c R
H12 H Uiso 0.31420 -0.21240 0.19090 1.000 0.0390 c R
H13 H Uiso 0.20790 -0.19370 0.33220 1.000 0.0380 c R
H14 H Uiso 0.23360 -0.09200 0.42130 1.000 0.0360 c R
H15 H Uiso 0.36670 -0.00640 0.36640 1.000 0.0280 c R
H16 H Uiso 0.80520 -0.00190 0.31120 1.000 0.0240 c R
H17A H Uiso 0.61150 -0.05730 0.42170 1.000 0.0310 c R
H17B H Uiso 0.67270 0.01720 0.44060 1.000 0.0310 c R
H18A H Uiso 0.88980 -0.02790 0.48500 1.000 0.0390 c R
H18B H Uiso 0.79540 -0.06190 0.55710 1.000 0.0390 c R
H19A H Uiso 0.77660 -0.16030 0.45720 1.000 0.0430 c R
H19B H Uiso 0.93120 -0.14430 0.49200 1.000 0.0430 c R
H20A H Uiso 0.88490 -0.17300 0.31350 1.000 0.0400 c R
H20B H Uiso 0.94840 -0.09910 0.32990 1.000 0.0400 c R
H21A H Uiso 0.76470 -0.09370 0.19670 1.000 0.0330 c R
H21B H Uiso 0.66940 -0.12640 0.26960 1.000 0.0330 c R
H22 H Uiso 0.83820 -0.00080 0.10080 1.000 0.0320 c R
H23 H Uiso 0.76850 0.08730 0.00380 1.000 0.0310 c R
H24A H Uiso 0.90400 0.16240 -0.05620 1.000 0.0430 c R
H24B H Uiso 1.02840 0.11970 -0.00170 1.000 0.0430 c R
H25A H Uiso 1.08120 0.21720 0.07490 1.000 0.0390 c R
H25B H Uiso 0.93040 0.24240 0.06180 1.000 0.0390 c R
H26 H Uiso 0.98140 0.22910 0.23800 1.000 0.0270 c R
H27 H Uiso 1.07500 0.14090 0.32160 1.000 0.0280 c R
H28A H Uiso 1.19790 0.06480 0.25080 1.000 0.0400 c R
H28B H Uiso 1.16550 0.10340 0.14330 1.000 0.0400 c R
H29A H Uiso 1.08290 0.00200 0.09640 1.000 0.0430 c R
H29B H Uiso 1.04330 -0.01380 0.20660 1.000 0.0430 c R

loop_
_atom_type_symbol
_atom_type_description
_atom_type_scat_dispersion_real
_atom_type_scat_dispersion_imag
_atom_type_scat_source
C C 0.0033 0.0016 ' International Tables Vol C Tables 4.2.6.8 and 6.1.1.4'
H H 0.0000 0.0000 ' International Tables Vol C Tables 4.2.6.8 and 6.1.1.4'
Cl Cl 0.1484 0.1585 ' International Tables Vol C Tables 4.2.6.8 and 6.1.1.4'
N N 0.0061 0.0033 ' International Tables Vol C Tables 4.2.6.8 and 6.1.1.4'
Rh Rh -1.1178 0.9187 ' International Tables Vol C Tables 4.2.6.8 and 6.1.1.4'

loop_
_geom_angle_atom_site_label_1
_geom_angle_atom_site_label_2
_geom_angle_atom_site_label_3
_geom_angle
_geom_angle_publ_flag
Cl1 Rh1 C1 89.25(5) yes
Cl1 Rh1 C22 152.75(6) yes
Cl1 Rh1 C23 168.31(6) yes
Cl1 Rh1 C26 92.28(5) yes
Cl1 Rh1 C27 90.55(5) yes
C1 Rh1 C22 90.85(7) yes
C1 Rh1 C23 93.20(7) yes
C1 Rh1 C26 160.03(7) yes
C1 Rh1 C27 163.40(7) yes
C22 Rh1 C23 38.74(8) yes
C22 Rh1 C26 96.76(7) yes
C22 Rh1 C27 81.82(7) yes
C23 Rh1 C26 81.56(7) yes
C23 Rh1 C27 90.35(7) yes
C26 Rh1 C27 36.55(7) yes
N2 N1 C1 109.81(14) yes
N2 N1 C16 125.31(14) yes
C1 N1 C16 124.87(14) yes
N1 N2 N3 110.03(14) yes
N1 N2 C10 128.39(15) yes
N3 N2 C10 121.25(14) yes
N2 N3 C2 106.35(14) yes
Rh1 C1 N1 123.60(12) yes
Rh1 C1 C2 133.67(13) yes
N1 C1 C2 102.73(14) yes
N3 C2 C1 111.06(15) yes
N3 C2 C3 120.31(15) yes
C1 C2 C3 128.62(16) no
C2 C3 C4 121.12(16) no
C2 C3 C8 120.99(16) no
C4 C3 C8 117.88(16) no
C3 C4 C5 121.23(17) no
C4 C5 C6 121.03(18) no
C5 C6 C7 117.73(18) no
C5 C6 C9 120.59(17) no
C7 C6 C9 121.67(17) no
C6 C7 C8 121.50(17) no
C3 C8 C7 120.55(17) no
N2 C10 C11 119.04(16) yes
N2 C10 C15 118.63(16) yes
C11 C10 C15 122.16(17) no
C10 C11 C12 118.54(18) no
C11 C12 C13 119.8(2) no
C12 C13 C14 121.24(19) no
C13 C14 C15 119.41(19) no
C10 C15 C14 118.85(18) no
N1 C16 C17 113.73(14) yes
N1 C16 C21 113.56(14) yes
C17 C16 C21 112.39(15) no
C16 C17 C18 107.68(15) no
C17 C18 C19 111.84(17) no
C18 C19 C20 111.22(18) no
C19 C20 C21 111.15(17) no
C16 C21 C20 108.92(16) no
Rh1 C22 C23 71.59(11) yes
Rh1 C22 C29 110.33(14) yes
C23 C22 C29 126.50(18) no
Rh1 C23 C22 69.68(11) yes
Rh1 C23 C24 113.68(14) yes
C22 C23 C24 122.94(18) no
C23 C24 C25 113.75(17) no
C24 C25 C26 113.87(18) no
Rh1 C26 C25 109.59(13) yes
Rh1 C26 C27 71.96(11) yes
C25 C26 C27 125.22(17) no
Rh1 C27 C26 71.49(11) yes
Rh1 C27 C28 111.25(13) yes
C26 C27 C28 122.87(18) no
C27 C28 C29 112.71(16) no
C22 C29 C28 113.54(17) no
C3 C4 H4 119.00 no
C5 C4 H4 119.00 no
C4 C5 H5 120.00 no
C6 C5 H5 119.00 no
C6 C7 H7 119.00 no
C8 C7 H7 119.00 no
C3 C8 H8 120.00 no
C7 C8 H8 120.00 no
C6 C9 H9A 109.00 no
C6 C9 H9B 109.00 no
C6 C9 H9C 109.00 no
C6 C9 H9D 109.00 no
C6 C9 H9E 110.00 no
C6 C9 H9F 109.00 no
H9A C9 H9B 109.00 no
H9A C9 H9C 110.00 no
H9A C9 H9D 141.00 no
H9A C9 H9E 56.00 no
H9A C9 H9F 56.00 no
H9B C9 H9C 109.00 no
H9B C9 H9D 56.00 no
H9B C9 H9E 141.00 no
H9B C9 H9F 56.00 no
H9C C9 H9D 56.00 no
H9C C9 H9E 56.00 no
H9C C9 H9F 141.00 no
H9D C9 H9E 109.00 no
H9D C9 H9F 109.00 no
H9E C9 H9F 109.00 no
C10 C11 H11 121.00 no
C12 C11 H11 121.00 no
C11 C12 H12 120.00 no
C13 C12 H12 120.00 no
C12 C13 H13 119.00 no
C14 C13 H13 119.00 no
C13 C14 H14 120.00 no
C15 C14 H14 120.00 no
C10 C15 H15 121.00 no
C14 C15 H15 121.00 no
N1 C16 H16 105.00 no
C17 C16 H16 105.00 no
C21 C16 H16 105.00 no
C16 C17 H17A 110.00 no
C16 C17 H17B 110.00 no
C18 C17 H17A 110.00 no
C18 C17 H17B 110.00 no
H17A C17 H17B 108.00 no
C17 C18 H18A 109.00 no
C17 C18 H18B 109.00 no
C19 C18 H18A 109.00 no
C19 C18 H18B 109.00 no
H18A C18 H18B 108.00 no
C18 C19 H19A 109.00 no
C18 C19 H19B 109.00 no
C20 C19 H19A 109.00 no
C20 C19 H19B 109.00 no
H19A C19 H19B 108.00 no
C19 C20 H20A 109.00 no
C19 C20 H20B 109.00 no
C21 C20 H20A 109.00 no
C21 C20 H20B 109.00 no
H20A C20 H20B 108.00 no
C16 C21 H21A 110.00 no
C16 C21 H21B 110.00 no
C20 C21 H21A 110.00 no
C20 C21 H21B 110.00 no
H21A C21 H21B 108.00 no
Rh1 C22 H22 113.00 no
C23 C22 H22 114.00 no
C29 C22 H22 113.00 no
Rh1 C23 H23 114.00 no
C22 C23 H23 114.00 no
C24 C23 H23 114.00 no
C23 C24 H24A 109.00 no
C23 C24 H24B 109.00 no
C25 C24 H24A 109.00 no
C25 C24 H24B 109.00 no
H24A C24 H24B 108.00 no
C24 C25 H25A 109.00 no
C24 C25 H25B 109.00 no
C26 C25 H25A 109.00 no
C26 C25 H25B 109.00 no
H25A C25 H25B 108.00 no
Rh1 C26 H26 114.00 no
C25 C26 H26 114.00 no
C27 C26 H26 114.00 no
Rh1 C27 H27 115.00 no
C26 C27 H27 115.00 no
C28 C27 H27 115.00 no
C27 C28 H28A 109.00 no
C27 C28 H28B 109.00 no
C29 C28 H28A 109.00 no
C29 C28 H28B 109.00 no
H28A C28 H28B 108.00 no
C22 C29 H29A 109.00 no
C22 C29 H29B 109.00 no
C28 C29 H29A 109.00 no
C28 C29 H29B 109.00 no
H29A C29 H29B 108.00 no

loop_
_geom_bond_atom_site_label_1
_geom_bond_atom_site_label_2
_geom_bond_distance
_geom_bond_publ_flag
Rh1 Cl1 2.3877(5) yes
Rh1 C1 2.0298(17) yes
Rh1 C22 2.104(2) yes
Rh1 C23 2.1283(19) yes
Rh1 C26 2.1967(19) yes
Rh1 C27 2.2027(18) yes
N1 N2 1.375(2) yes
N1 C1 1.349(2) yes
N1 C16 1.489(2) yes
N2 N3 1.324(2) yes
N2 C10 1.442(2) yes
N3 C2 1.341(2) yes
C1 C2 1.431(2) no
C2 C3 1.473(2) no
C3 C4 1.392(3) no
C3 C8 1.403(2) no
C4 C5 1.388(3) no
C5 C6 1.394(3) no
C6 C7 1.395(3) no
C6 C9 1.512(3) no
C7 C8 1.387(3) no
C10 C11 1.381(3) no
C10 C15 1.382(3) no
C11 C12 1.391(3) no
C12 C13 1.381(3) no
C13 C14 1.382(3) no
C14 C15 1.391(3) no
C16 C17 1.520(3) no
C16 C21 1.516(3) no
C17 C18 1.539(3) no
C18 C19 1.522(3) no
C19 C20 1.529(3) no
C20 C21 1.531(3) no
C22 C23 1.404(3) no
C22 C29 1.520(3) no
C23 C24 1.524(3) no
C24 C25 1.528(3) no
C25 C26 1.511(3) no
C26 C27 1.380(3) no
C27 C28 1.513(3) no
C28 C29 1.526(3) no
C4 H4 0.9500 no
C5 H5 0.9500 no
C7 H7 0.9500 no
C8 H8 0.9500 no
C9 H9A 0.9800 no
C9 H9B 0.9800 no
C9 H9C 0.9800 no
C9 H9D 0.9800 no
C9 H9E 0.9800 no
C9 H9F 0.9800 no
C11 H11 0.9500 no
C12 H12 0.9500 no
C13 H13 0.9500 no
C14 H14 0.9500 no
C15 H15 0.9500 no
C16 H16 1.0000 no
C17 H17A 0.9900 no
C17 H17B 0.9900 no
C18 H18A 0.9900 no
C18 H18B 0.9900 no
C19 H19A 0.9900 no
C19 H19B 0.9900 no
C20 H20A 0.9900 no
C20 H20B 0.9900 no
C21 H21A 0.9900 no
C21 H21B 0.9900 no
C22 H22 1.0000 no
C23 H23 1.0000 no
C24 H24A 0.9900 no
C24 H24B 0.9900 no
C25 H25A 0.9900 no
C25 H25B 0.9900 no
C26 H26 1.0000 no
C27 H27 1.0000 no
C28 H28A 0.9900 no
C28 H28B 0.9900 no
C29 H29A 0.9900 no
C29 H29B 0.9900 no

loop_
_geom_torsion_atom_site_label_1
_geom_torsion_atom_site_label_2
_geom_torsion_atom_site_label_3
_geom_torsion_atom_site_label_4
_geom_torsion
_geom_torsion_publ_flag
C27 Rh1 C22 C23 -100.89(12) no
Cl1 Rh1 C22 C29 -52.9(2) no
C1 Rh1 C22 C29 -142.90(14) no
C23 Rh1 C22 C29 123.04(19) no
C26 Rh1 C22 C29 55.61(14) no
C27 Rh1 C22 C29 22.15(14) no
Cl1 Rh1 C1 N1 -77.90(14) no
C22 Rh1 C1 N1 74.84(15) no
C23 Rh1 C1 N1 113.54(15) no
Cl1 Rh1 C1 C2 101.86(17) no
C22 Rh1 C1 C2 -105.40(18) no
C23 Rh1 C1 C2 -66.71(18) no
C26 Rh1 C23 C22 112.02(12) no
C27 Rh1 C23 C22 76.41(12) no
C1 Rh1 C23 C24 154.55(15) no
C22 Rh1 C23 C24 -118.09(19) no
C26 Rh1 C23 C24 -6.06(14) no
C27 Rh1 C23 C24 -41.67(15) no
Cl1 Rh1 C27 C26 -93.10(11) no
C22 Rh1 C27 C26 113.16(12) no
C23 Rh1 C27 C26 75.25(12) no
Cl1 Rh1 C27 C28 147.96(14) no
C22 Rh1 C27 C28 -5.78(14) no
Cl1 Rh1 C26 C25 -150.31(13) no
C22 Rh1 C26 C25 55.45(14) no
C23 Rh1 C26 C25 19.71(13) no
C27 Rh1 C26 C25 121.86(18) no
Cl1 Rh1 C26 C27 87.84(11) no
C22 Rh1 C26 C27 -66.41(12) no
C23 Rh1 C26 C27 -102.15(12) no
C1 Rh1 C22 C23 94.06(12) no
C26 Rh1 C22 C23 -67.43(12) no
C26 Rh1 C27 C28 -118.94(19) no
C1 Rh1 C23 C22 -87.36(12) no
C23 Rh1 C27 C28 -43.69(15) no
Cl1 Rh1 C22 C23 -175.94(10) no
N2 N1 C16 C21 64.1(2) no
N2 N1 C1 Rh1 -179.09(12) no
C1 N1 C16 C21 -115.21(19) no
C1 N1 C16 C17 114.58(18) no
C16 N1 C1 C2 -179.56(15) no
N2 N1 C16 C17 -66.2(2) no
C1 N1 N2 N3 -1.24(19) no
C16 N1 N2 C10 6.0(3) no
C16 N1 N2 N3 179.42(15) no
C1 N1 N2 C10 -174.64(17) no
N2 N1 C1 C2 1.09(18) no
C16 N1 C1 Rh1 0.3(2) no
N1 N2 C10 C15 88.4(2) no
N1 N2 C10 C11 -96.2(2) no
N1 N2 N3 C2 0.78(19) no
N3 N2 C10 C11 91.1(2) no
N3 N2 C10 C15 -84.3(2) no
C10 N2 N3 C2 174.73(15) no
N2 N3 C2 C1 -0.1(2) no
N2 N3 C2 C3 -179.15(15) no
N1 C1 C2 C3 178.34(17) no
Rh1 C1 C2 C3 -1.5(3) no
Rh1 C1 C2 N3 179.57(13) no
N1 C1 C2 N3 -0.64(19) no
C1 C2 C3 C8 172.61(17) no
N3 C2 C3 C8 -8.5(3) no
N3 C2 C3 C4 172.65(17) no
C1 C2 C3 C4 -6.2(3) no
C4 C3 C8 C7 1.0(3) no
C8 C3 C4 C5 -2.3(3) no
C2 C3 C8 C7 -177.85(17) no
C2 C3 C4 C5 176.58(17) no
C3 C4 C5 C6 1.0(3) no
C4 C5 C6 C7 1.6(3) no
C4 C5 C6 C9 -177.02(19) no
C5 C6 C7 C8 -2.8(3) no
C9 C6 C7 C8 175.74(19) no
C6 C7 C8 C3 1.6(3) no
N2 C10 C11 C12 -175.60(17) no
C11 C10 C15 C14 0.0(3) no
N2 C10 C15 C14 175.19(17) no
C15 C10 C11 C12 -0.4(3) no
C10 C11 C12 C13 0.8(3) no
C11 C12 C13 C14 -0.8(3) no
C12 C13 C14 C15 0.4(3) no
C13 C14 C15 C10 0.1(3) no
C21 C16 C17 C18 60.0(2) no
C17 C16 C21 C20 -60.3(2) no
N1 C16 C17 C18 -169.17(15) no
N1 C16 C21 C20 168.78(15) no
C16 C17 C18 C19 -56.8(2) no
C17 C18 C19 C20 55.5(2) no
C18 C19 C20 C21 -54.7(2) no
C19 C20 C21 C16 56.1(2) no
Rh1 C22 C29 C28 -35.9(2) no
C23 C22 C29 C28 45.8(3) no
Rh1 C22 C23 C24 105.68(19) no
C29 C22 C23 Rh1 -102.1(2) no
C29 C22 C23 C24 3.6(3) no
Rh1 C23 C24 C25 -8.9(2) no
C22 C23 C24 C25 -89.2(2) no
C23 C24 C25 C26 26.5(2) no
C24 C25 C26 C27 50.9(3) no
C24 C25 C26 Rh1 -30.4(2) no
Rh1 C26 C27 C28 103.81(18) no
C25 C26 C27 Rh1 -101.64(18) no
C25 C26 C27 C28 2.2(3) no
Rh1 C27 C28 C29 -11.9(2) no
C26 C27 C28 C29 -93.1(2) no
C27 C28 C29 C22 31.5(3) no
